data_4028652
loop_
_publ_author_name
'Anthony J. Pearson'
'Santanu Panda'
'Scott D. Bunge'

_publ_contact_author_address
;Kent State University 
Chemistry Department 
PO Box 5190 
Kent, OH 44242, USA 
;
_publ_contact_author_email sbunge@kent.edu
_publ_contact_author_fax '330 672 3816'
_publ_contact_author_name 'Scott D. Bunge'
_publ_contact_author_phone '330 672 9445'
_publ_section_title
;
 Synthesis of a Potential Intermediate for TMC-95A via an Organocatalyzed
 Aldol Reaction
;
_journal_name_full 'Journal of Organic Chemistry'
_journal_page_first 9921
_journal_page_last 9928
_journal_paper_doi 10.1021/jo4017315
_journal_volume 78
_journal_year 2013
_chemical_formula_moiety 'C14 H14 I N O5'
_chemical_formula_sum 'C14 H14 I N O5'
_chemical_formula_weight 403.16
_space_group_crystal_system monoclinic
_space_group_IT_number 14
_space_group_name_Hall '-P 2ybc'
_space_group_name_H-M_alt 'P 1 21/c 1'
_symmetry_space_group_name_Hall '-P 2ybc'
_symmetry_space_group_name_H-M 'P 1 21/c 1'
_atom_sites_solution_hydrogens geom
_atom_sites_solution_primary direct
_atom_sites_solution_secondary difmap
_audit_creation_method SHELXL-97
_audit_update_record
;
2013-07-11 # Formatted by publCIF
;
_cell_angle_alpha 90.00
_cell_angle_beta 103.569(3)
_cell_angle_gamma 90.00
_cell_formula_units_Z 4
_cell_length_a 14.026(3)
_cell_length_b 13.368(3)
_cell_length_c 8.2002(16)
_cell_measurement_reflns_used 7435
_cell_measurement_temperature 185(2)
_cell_measurement_theta_max 29.85
_cell_measurement_theta_min 2.98
_cell_volume 1494.6(5)
_computing_cell_refinement 'Bruker SAINT'
_computing_data_collection 'Bruker APEX2'
_computing_data_reduction 'Bruker SAINT'
_computing_molecular_graphics 'Bruker SHELXTL'
_computing_publication_material 'Bruker SHELXTL'
_computing_structure_refinement 'SHELXL-97 (Sheldrick, 2008)'
_computing_structure_solution 'SHELXS-97 (Sheldrick, 2008)'
_diffrn_ambient_temperature 185(2)
_diffrn_measured_fraction_theta_full 0.992
_diffrn_measured_fraction_theta_max 0.992
_diffrn_measurement_device_type 'Bruker APEX-II CCD'
_diffrn_measurement_method '\f and \w scans'
_diffrn_radiation_monochromator graphite
_diffrn_radiation_source 'fine-focus sealed tube'
_diffrn_radiation_type MoK\a
_diffrn_radiation_wavelength 0.71073
_diffrn_reflns_av_R_equivalents 0.0297
_diffrn_reflns_av_sigmaI/netI 0.0242
_diffrn_reflns_limit_h_max 16
_diffrn_reflns_limit_h_min -16
_diffrn_reflns_limit_k_max 15
_diffrn_reflns_limit_k_min -15
_diffrn_reflns_limit_l_max 9
_diffrn_reflns_limit_l_min -9
_diffrn_reflns_number 11468
_diffrn_reflns_theta_full 25.05
_diffrn_reflns_theta_max 25.05
_diffrn_reflns_theta_min 1.49
_exptl_absorpt_coefficient_mu 2.163
_exptl_absorpt_correction_T_max 0.8127
_exptl_absorpt_correction_T_min 0.7374
_exptl_absorpt_correction_type multi-scan
_exptl_absorpt_process_details SADABS
_exptl_crystal_colour colourless
_exptl_crystal_density_diffrn 1.792
_exptl_crystal_description irregular
_exptl_crystal_F_000 792
_exptl_crystal_size_max 0.15
_exptl_crystal_size_mid 0.10
_exptl_crystal_size_min 0.10
_refine_diff_density_max 3.863
_refine_diff_density_min -1.513
_refine_diff_density_rms 0.200
_refine_ls_extinction_method none
_refine_ls_goodness_of_fit_ref 1.873
_refine_ls_hydrogen_treatment constr
_refine_ls_matrix_type full
_refine_ls_number_parameters 191
_refine_ls_number_reflns 2627
_refine_ls_number_restraints 0
_refine_ls_restrained_S_all 1.873
_refine_ls_R_factor_all 0.0628
_refine_ls_R_factor_gt 0.0592
_refine_ls_shift/su_max 0.001
_refine_ls_shift/su_mean 0.000
_refine_ls_structure_factor_coef Fsqd
_refine_ls_weighting_details 'calc w=1/[\s^2^(Fo^2^)+(0.1000P)^2^+0.0709P] where P=(Fo^2^+2Fc^2^)/3'
_refine_ls_weighting_scheme calc
_refine_ls_wR_factor_gt 0.2111
_refine_ls_wR_factor_ref 0.2162
_reflns_number_gt 2419
_reflns_number_total 2627
_reflns_threshold_expression >2sigma(I)
_cod_data_source_file jo4017315_si_002.cif
_cod_data_source_block panda_mono
_cod_original_cell_volume 1494.5(5)
_cod_database_code 4028652

loop_
_symmetry_equiv_pos_as_xyz
'x, y, z'
'-x, y+1/2, -z+1/2'
'-x, -y, -z'
'x, -y-1/2, z-1/2'

loop_
_atom_site_label
_atom_site_type_symbol
_atom_site_fract_x
_atom_site_fract_y
_atom_site_fract_z
_atom_site_U_iso_or_equiv
_atom_site_adp_type
_atom_site_occupancy
_atom_site_symmetry_multiplicity
_atom_site_calc_flag
_atom_site_refinement_flags
I1 I 0.07268(3) 0.25696(3) 0.56562(6) 0.0323(3) Uani 1 1 d .
N1 N 0.2827(4) 0.3656(4) 0.5110(6) 0.0253(11) Uani 1 1 d .
H1 H 0.2869 0.3122 0.5751 0.030 Uiso 1 1 calc R
O1 O 0.4470(3) 0.3912(3) 0.5342(6) 0.0337(11) Uani 1 1 d .
O2 O 0.3551(4) 0.5945(3) 0.4583(7) 0.0304(11) Uani 1 1 d .
H2 H 0.4164 0.5993 0.4752 0.046 Uiso 1 1 calc R
O3 O 0.3116(3) 0.5836(3) 0.1036(6) 0.0343(11) Uani 1 1 d .
O4 O 0.3615(5) 0.5018(5) -0.1165(8) 0.0572(17) Uani 1 1 d .
O5 O 0.3265(3) 0.3265(3) 0.1713(6) 0.0362(11) Uani 1 1 d .
C1 C 0.1001(5) 0.3810(5) 0.4293(7) 0.0286(13) Uani 1 1 d .
C2 C 0.0226(4) 0.4383(5) 0.3368(7) 0.0302(14) Uani 1 1 d .
H2A H -0.0432 0.4198 0.3342 0.036 Uiso 1 1 calc R
C3 C 0.0408(5) 0.5209(5) 0.2498(9) 0.0357(15) Uani 1 1 d .
H3 H -0.0129 0.5589 0.1882 0.043 Uiso 1 1 calc R
C4 C 0.1364(4) 0.5510(5) 0.2491(8) 0.0326(14) Uani 1 1 d .
H4 H 0.1482 0.6077 0.1870 0.039 Uiso 1 1 calc R
C5 C 0.2129(5) 0.4946(4) 0.3425(7) 0.0241(12) Uani 1 1 d .
C6 C 0.1945(4) 0.4104(4) 0.4313(7) 0.0223(12) Uani 1 1 d .
C7 C 0.3236(5) 0.5062(5) 0.3676(8) 0.0244(14) Uani 1 1 d .
C8 C 0.3606(5) 0.4132(4) 0.4788(7) 0.0255(13) Uani 1 1 d .
C9 C 0.3576(4) 0.5032(4) 0.2026(8) 0.0241(12) Uani 1 1 d .
H9 H 0.4305 0.5112 0.2264 0.029 Uiso 1 1 calc R
C10 C 0.3432(7) 0.5981(6) -0.0478(11) 0.046(2) Uani 1 1 d .
C11 C 0.2989(8) 0.4244(7) -0.0794(10) 0.060(3) Uani 1 1 d .
H11A H 0.3073 0.3623 -0.1403 0.072 Uiso 1 1 calc R
H11B H 0.2293 0.4452 -0.1141 0.072 Uiso 1 1 calc R
C12 C 0.3274(5) 0.4068(5) 0.1059(8) 0.0285(14) Uani 1 1 d .
C13 C 0.4367(6) 0.6518(7) -0.0222(13) 0.059(2) Uani 1 1 d .
H13A H 0.4544 0.6602 -0.1302 0.088 Uiso 1 1 calc R
H13B H 0.4880 0.6135 0.0542 0.088 Uiso 1 1 calc R
H13C H 0.4303 0.7177 0.0265 0.088 Uiso 1 1 calc R
C14 C 0.2597(7) 0.6547(8) -0.1630(10) 0.063(3) Uani 1 1 d .
H14A H 0.1992 0.6154 -0.1791 0.094 Uiso 1 1 calc R
H14B H 0.2756 0.6658 -0.2717 0.094 Uiso 1 1 calc R
H14C H 0.2505 0.7193 -0.1123 0.094 Uiso 1 1 calc R

loop_
_atom_site_aniso_label
_atom_site_aniso_U_11
_atom_site_aniso_U_22
_atom_site_aniso_U_33
_atom_site_aniso_U_23
_atom_site_aniso_U_13
_atom_site_aniso_U_12
I1 0.0408(5) 0.0286(4) 0.0306(5) 0.00358(14) 0.0144(3) -0.00341(15)
N1 0.031(3) 0.019(3) 0.026(3) 0.002(2) 0.007(2) 0.002(2)
O1 0.029(2) 0.027(2) 0.039(3) 0.004(2) -0.004(2) 0.0009(18)
O2 0.035(3) 0.018(2) 0.036(3) -0.009(2) 0.006(2) -0.0038(19)
O3 0.036(2) 0.029(2) 0.039(3) 0.009(2) 0.011(2) 0.0049(19)
O4 0.095(5) 0.042(3) 0.042(3) 0.003(3) 0.030(3) -0.003(3)
O5 0.045(3) 0.023(2) 0.044(3) -0.010(2) 0.016(2) -0.0048(19)
C1 0.040(4) 0.025(3) 0.024(3) 0.001(2) 0.012(3) 0.000(3)
C2 0.027(3) 0.041(4) 0.023(3) -0.001(3) 0.009(3) 0.005(3)
C3 0.035(4) 0.034(4) 0.036(4) 0.003(3) 0.004(3) 0.012(3)
C4 0.030(3) 0.030(4) 0.036(3) 0.005(3) 0.005(3) 0.008(3)
C5 0.034(3) 0.019(3) 0.019(3) -0.002(2) 0.006(2) 0.001(2)
C6 0.032(3) 0.021(3) 0.012(2) -0.002(2) 0.002(2) 0.000(2)
C7 0.035(3) 0.015(3) 0.021(3) 0.003(2) 0.001(3) 0.000(2)
C8 0.036(4) 0.019(3) 0.018(3) -0.002(2) -0.001(3) 0.000(2)
C9 0.026(3) 0.017(3) 0.030(3) 0.000(2) 0.008(3) -0.002(2)
C10 0.056(5) 0.038(4) 0.043(5) 0.011(4) 0.011(4) 0.004(4)
C11 0.095(7) 0.053(5) 0.028(4) -0.002(4) 0.006(4) -0.026(5)
C12 0.033(3) 0.026(3) 0.028(3) -0.006(3) 0.009(3) -0.009(3)
C13 0.060(5) 0.040(5) 0.085(6) 0.021(5) 0.034(5) 0.007(4)
C14 0.060(5) 0.078(7) 0.041(4) 0.027(5) -0.005(4) -0.007(5)

loop_
_atom_type_symbol
_atom_type_description
_atom_type_scat_dispersion_real
_atom_type_scat_dispersion_imag
_atom_type_scat_source
C C 0.0033 0.0016 'International Tables Vol C Tables 4.2.6.8 and 6.1.1.4'
H H 0.0000 0.0000 'International Tables Vol C Tables 4.2.6.8 and 6.1.1.4'
N N 0.0061 0.0033 'International Tables Vol C Tables 4.2.6.8 and 6.1.1.4'
O O 0.0106 0.0060 'International Tables Vol C Tables 4.2.6.8 and 6.1.1.4'
I I -0.4742 1.8119 'International Tables Vol C Tables 4.2.6.8 and 6.1.1.4'

loop_
_geom_angle_atom_site_label_1
_geom_angle_atom_site_label_2
_geom_angle_atom_site_label_3
_geom_angle
C8 N1 C6 112.2(5)
C8 N1 H1 123.9
C6 N1 H1 123.9
C7 O2 H2 109.5
C9 O3 C10 114.3(5)
C11 O4 C10 112.6(7)
C6 C1 C2 118.2(6)
C6 C1 I1 121.2(5)
C2 C1 I1 120.6(5)
C3 C2 C1 120.5(6)
C3 C2 H2A 119.8
C1 C2 H2A 119.8
C2 C3 C4 122.0(6)
C2 C3 H3 119.0
C4 C3 H3 119.0
C5 C4 C3 117.4(6)
C5 C4 H4 121.3
C3 C4 H4 121.3
C4 C5 C6 120.8(6)
C4 C5 C7 130.7(6)
C6 C5 C7 108.5(5)
C1 C6 N1 128.9(5)
C1 C6 C5 121.2(6)
N1 C6 C5 109.8(5)
O2 C7 C5 109.8(5)
O2 C7 C9 111.3(5)
C5 C7 C9 113.3(5)
O2 C7 C8 109.8(5)
C5 C7 C8 100.7(5)
C9 C7 C8 111.4(5)
O1 C8 N1 126.4(6)
O1 C8 C7 124.9(6)
N1 C8 C7 108.6(5)
O3 C9 C12 108.1(5)
O3 C9 C7 107.0(5)
C12 C9 C7 112.0(5)
O3 C9 H9 109.8
C12 C9 H9 109.8
C7 C9 H9 109.8
O3 C10 O4 109.7(6)
O3 C10 C13 113.1(8)
O4 C10 C13 104.8(8)
O3 C10 C14 104.9(7)
O4 C10 C14 112.3(8)
C13 C10 C14 112.2(7)
O4 C11 C12 107.3(6)
O4 C11 H11A 110.3
C12 C11 H11A 110.3
O4 C11 H11B 110.3
C12 C11 H11B 110.3
H11A C11 H11B 108.5
O5 C12 C11 124.4(6)
O5 C12 C9 123.7(6)
C11 C12 C9 111.9(6)
C10 C13 H13A 109.5
C10 C13 H13B 109.5
H13A C13 H13B 109.5
C10 C13 H13C 109.5
H13A C13 H13C 109.5
H13B C13 H13C 109.5
C10 C14 H14A 109.5
C10 C14 H14B 109.5
H14A C14 H14B 109.5
C10 C14 H14C 109.5
H14A C14 H14C 109.5
H14B C14 H14C 109.5

loop_
_geom_bond_atom_site_label_1
_geom_bond_atom_site_label_2
_geom_bond_distance
I1 C1 2.085(6)
N1 C8 1.342(8)
N1 C6 1.391(8)
N1 H1 0.8800
O1 C8 1.226(8)
O2 C7 1.410(8)
O2 H2 0.8400
O3 C9 1.409(7)
O3 C10 1.425(10)
O4 C11 1.436(11)
O4 C10 1.452(11)
O5 C12 1.202(8)
C1 C6 1.378(9)
C1 C2 1.399(9)
C2 C3 1.371(10)
C2 H2A 0.9500
C3 C4 1.400(10)
C3 H3 0.9500
C4 C5 1.386(9)
C4 H4 0.9500
C5 C6 1.398(8)
C5 C7 1.525(9)
C7 C9 1.537(9)
C7 C8 1.558(8)
C9 C12 1.520(8)
C9 H9 1.0000
C10 C13 1.467(12)
C10 C14 1.522(12)
C11 C12 1.496(10)
C11 H11A 0.9900
C11 H11B 0.9900
C13 H13A 0.9800
C13 H13B 0.9800
C13 H13C 0.9800
C14 H14A 0.9800
C14 H14B 0.9800
C14 H14C 0.9800
